data_7001222
loop_
_publ_author_name
'Delferro, Massimiliano'
'Marchi\`o, Luciano'
'Tegoni, Matteo'
'Tardito, Saverio'
'Franchi-Gazzola, Renata'
'Lanfranchi, Maurizio'

_publ_section_title
;
 Synthesis, structural characterisation and solution chemistry of
 ruthenium(III) triazole-thiadiazine complexes
;
_journal_issue 19
_journal_name_full 'Dalton Transactions'
_journal_page_first 3766
_journal_page_last 3773
_journal_paper_doi 10.1039/b823271g
_journal_year 2009
_chemical_formula_moiety 'C44 H44 Cl4 N5 O P2 Ru S2, 3(O H2)'
_chemical_formula_sum 'C44 H50 Cl4 N5 O4 P2 Ru S2'
_chemical_formula_weight 1081.82
_chemical_name_systematic
;
?
;
_space_group_IT_number 14
_symmetry_cell_setting monoclinic
_symmetry_space_group_name_Hall '-P 2ybc'
_symmetry_space_group_name_H-M 'P 1 21/c 1'
_atom_sites_solution_hydrogens geom
_atom_sites_solution_primary direct
_atom_sites_solution_secondary difmap
_audit_creation_method SHELXL-97
_cell_angle_alpha 90.00
_cell_angle_beta 99.83(2)
_cell_angle_gamma 90.00
_cell_formula_units_Z 4
_cell_length_a 11.063(2)
_cell_length_b 14.691(3)
_cell_length_c 30.977(6)
_cell_measurement_reflns_used 11291
_cell_measurement_temperature 293(2)
_cell_measurement_theta_max 28.02
_cell_measurement_theta_min 1.54
_cell_volume 4960.7(17)
_computing_cell_refinement saint
_computing_data_collection smart
_computing_data_reduction saint
_computing_molecular_graphics 'ortep3 for windows'
_computing_structure_refinement 'SHELXL-97 (Sheldrick, 1997)'
_computing_structure_solution sir97
_diffrn_ambient_temperature 293(2)
_diffrn_measured_fraction_theta_full 0.940
_diffrn_measured_fraction_theta_max 0.940
_diffrn_measurement_device_type 'Bruker Smart 1000 area detector'
_diffrn_measurement_method 'theta & omega scan'
_diffrn_radiation_monochromator graphite
_diffrn_radiation_source 'fine-focus sealed tube'
_diffrn_radiation_type MoK\a
_diffrn_radiation_wavelength 0.71073
_diffrn_reflns_av_R_equivalents 0.0730
_diffrn_reflns_av_sigmaI/netI 0.0910
_diffrn_reflns_limit_h_max 14
_diffrn_reflns_limit_h_min -14
_diffrn_reflns_limit_k_max 19
_diffrn_reflns_limit_k_min -19
_diffrn_reflns_limit_l_max 40
_diffrn_reflns_limit_l_min -37
_diffrn_reflns_number 53967
_diffrn_reflns_theta_full 28.02
_diffrn_reflns_theta_max 28.02
_diffrn_reflns_theta_min 1.54
_diffrn_standards_decay_% 0
_exptl_absorpt_coefficient_mu 0.726
_exptl_absorpt_correction_T_max 1.000
_exptl_absorpt_correction_T_min 0.755
_exptl_absorpt_correction_type multi-scan
_exptl_absorpt_process_details SADABS
_exptl_crystal_colour yellow
_exptl_crystal_density_diffrn 1.449
_exptl_crystal_density_method 'not measured'
_exptl_crystal_description needle
_exptl_crystal_F_000 2220
_exptl_crystal_size_max 0.35
_exptl_crystal_size_mid 0.15
_exptl_crystal_size_min 0.10
_refine_diff_density_max 0.730
_refine_diff_density_min -0.464
_refine_diff_density_rms 0.065
_refine_ls_extinction_method none
_refine_ls_goodness_of_fit_ref 1.036
_refine_ls_hydrogen_treatment mixed
_refine_ls_matrix_type full
_refine_ls_number_parameters 581
_refine_ls_number_reflns 11291
_refine_ls_number_restraints 10
_refine_ls_restrained_S_all 1.037
_refine_ls_R_factor_all 0.0975
_refine_ls_R_factor_gt 0.0431
_refine_ls_shift/su_max 0.001
_refine_ls_shift/su_mean 0.000
_refine_ls_structure_factor_coef Fsqd
_refine_ls_weighting_details 'calc w=1/[\s^2^(Fo^2^)+(0.0090P)^2^+0.0000P] where P=(Fo^2^+2Fc^2^)/3'
_refine_ls_weighting_scheme calc
_refine_ls_wR_factor_gt 0.0582
_refine_ls_wR_factor_ref 0.0630
_reflns_number_gt 6382
_reflns_number_total 11291
_reflns_threshold_expression >2sigma(I)
_cod_data_source_file b823271g.txt
_cod_data_source_block md68
_cod_depositor_comments
;
The following automatic conversions were performed:
'_symmetry_cell_setting' value 'Monoclinic' changed to 'monoclinic'
according to '/home/saulius/struct/CIF-dictionaries/cif_core.dic'
dictionary named 'cif_core.dic' version 2.4.1 from 2010-06-29.

Automatic conversion script
Id: cif_fix_enum 1527 2010-12-29 10:47:43Z saulius 
;
_cod_original_sg_symbol_H-M P21/c
_cod_database_code 7001222

loop_
_symmetry_equiv_pos_as_xyz
'x, y, z'
'-x, y+1/2, -z+1/2'
'-x, -y, -z'
'x, -y-1/2, z-1/2'

loop_
_atom_site_label
_atom_site_type_symbol
_atom_site_fract_x
_atom_site_fract_y
_atom_site_fract_z
_atom_site_U_iso_or_equiv
_atom_site_adp_type
_atom_site_occupancy
_atom_site_symmetry_multiplicity
_atom_site_calc_flag
_atom_site_refinement_flags
_atom_site_disorder_assembly
_atom_site_disorder_group
Ru Ru 0.23314(2) 0.259297(16) 0.467968(8) 0.03548(7) Uani 1 1 d . . .
P1 P 0.89456(8) 0.43700(5) 0.23259(3) 0.0388(2) Uani 1 1 d . . .
P2 P 0.68209(8) 0.34502(5) 0.26678(3) 0.0382(2) Uani 1 1 d . . .
Cl3 Cl 0.38573(7) 0.30630(5) 0.42765(2) 0.0453(2) Uani 1 1 d . . .
Cl1 Cl 0.07883(8) 0.21528(5) 0.50842(3) 0.0527(2) Uani 1 1 d . . .
S12 S 0.31095(8) 0.11395(5) 0.47414(3) 0.0487(2) Uani 1 1 d . . .
Cl4 Cl 0.35850(8) 0.30383(5) 0.53444(2) 0.0513(2) Uani 1 1 d . . .
Cl2 Cl 0.10330(7) 0.22052(5) 0.40245(2) 0.0480(2) Uani 1 1 d . . .
S11 S 0.36921(7) 0.50374(5) 0.46875(3) 0.0472(2) Uani 1 1 d . . .
N31 N 0.1278(2) 0.53926(16) 0.45110(7) 0.0358(6) Uani 1 1 d . . .
N12 N 0.8090(2) 0.36975(16) 0.25335(7) 0.0435(7) Uani 1 1 d . . .
N21 N 0.1606(2) 0.39412(15) 0.46083(7) 0.0324(6) Uani 1 1 d . . .
N41 N 0.1437(2) 0.63164(16) 0.44065(8) 0.0450(7) Uani 1 1 d . . .
O12 O 0.4147(2) 0.09185(15) 0.45134(9) 0.0867(9) Uani 1 1 d . . .
C13 C 1.0300(3) 0.46090(19) 0.27218(9) 0.0374(8) Uani 1 1 d . . .
N11 N 0.0331(2) 0.40817(16) 0.45094(8) 0.0392(6) Uani 1 1 d . . .
C11 C 0.2158(3) 0.47371(19) 0.46060(9) 0.0333(7) Uani 1 1 d . . .
C17 C 0.6346(3) 0.4249(2) 0.30521(10) 0.0384(8) Uani 1 1 d . . .
C15 C 0.8271(3) 0.5438(2) 0.21311(10) 0.0407(8) Uani 1 1 d . . .
C16 C 0.6962(3) 0.23533(19) 0.29307(9) 0.0366(7) Uani 1 1 d . . .
C21 C 0.0165(3) 0.4962(2) 0.44473(9) 0.0406(8) Uani 1 1 d . . .
C14 C 0.9461(3) 0.3814(2) 0.18700(9) 0.0392(8) Uani 1 1 d . . .
C18 C 0.5590(3) 0.33836(19) 0.22044(10) 0.0394(8) Uani 1 1 d . . .
C65 C 0.7412(3) 0.5475(2) 0.17472(10) 0.0496(9) Uani 1 1 d . . .
H65 H 0.7199 0.4944 0.1588 0.060 Uiso 1 1 calc R . .
C28 C 0.4376(3) 0.3523(2) 0.22477(10) 0.0494(9) Uani 1 1 d . . .
H28 H 0.4188 0.3673 0.2520 0.059 Uiso 1 1 calc R . .
C64 C 0.9857(3) 0.4296(2) 0.15320(10) 0.0481(9) Uani 1 1 d . . .
H64 H 0.9821 0.4928 0.1529 0.058 Uiso 1 1 calc R . .
C66 C 0.5991(3) 0.1753(2) 0.29030(10) 0.0537(9) Uani 1 1 d . . .
H66 H 0.5251 0.1888 0.2723 0.064 Uiso 1 1 calc R . .
C24 C 0.9517(3) 0.2869(2) 0.18670(10) 0.0504(9) Uani 1 1 d . . .
H24 H 0.9259 0.2536 0.2090 0.060 Uiso 1 1 calc R . .
C68 C 0.5858(3) 0.3160(2) 0.17975(11) 0.0517(9) Uani 1 1 d . . .
H68 H 0.6668 0.3063 0.1764 0.062 Uiso 1 1 calc R . .
C25 C 0.8552(3) 0.6245(2) 0.23612(11) 0.0569(10) Uani 1 1 d . . .
H25 H 0.9118 0.6237 0.2620 0.068 Uiso 1 1 calc R . .
C61 C -0.1029(3) 0.5431(2) 0.43199(10) 0.0549(9) Uani 1 1 d . . .
H61A H -0.1684 0.5004 0.4323 0.082 Uiso 1 1 calc R . .
H61B H -0.1081 0.5679 0.4031 0.082 Uiso 1 1 calc R . .
H61C H -0.1096 0.5914 0.4523 0.082 Uiso 1 1 calc R . .
C38 C 0.3444(3) 0.3439(2) 0.18914(12) 0.0554(10) Uani 1 1 d . . .
H38 H 0.2633 0.3532 0.1923 0.067 Uiso 1 1 calc R . .
C36 C 0.8153(3) 0.1346(2) 0.34495(11) 0.0588(10) Uani 1 1 d . . .
H36 H 0.8886 0.1212 0.3634 0.071 Uiso 1 1 calc R . .
C23 C 1.0397(3) 0.4286(2) 0.31429(10) 0.0550(10) Uani 1 1 d . . .
H23 H 0.9747 0.3971 0.3227 0.066 Uiso 1 1 calc R . .
C31 C 0.3397(3) 0.61539(19) 0.49024(10) 0.0492(9) Uani 1 1 d . . .
H31A H 0.3101 0.6084 0.5178 0.059 Uiso 1 1 calc R . .
H31B H 0.4153 0.6501 0.4958 0.059 Uiso 1 1 calc R . .
C41 C 0.2471(3) 0.6654(2) 0.45868(10) 0.0462(9) Uani 1 1 d . . .
C12 C 0.3534(3) 0.0796(2) 0.52931(10) 0.0782(12) Uani 1 1 d . . .
H12A H 0.3802 0.0174 0.5303 0.117 Uiso 1 1 calc R . .
H12B H 0.2841 0.0853 0.5440 0.117 Uiso 1 1 calc R . .
H12C H 0.4189 0.1176 0.5435 0.117 Uiso 1 1 calc R . .
C46 C 0.7183(3) 0.0762(2) 0.34198(11) 0.0592(10) Uani 1 1 d . . .
H46 H 0.7253 0.0235 0.3589 0.071 Uiso 1 1 calc R . .
C26 C 0.8047(3) 0.2138(2) 0.32049(10) 0.0527(9) Uani 1 1 d . . .
H26 H 0.8713 0.2531 0.3225 0.063 Uiso 1 1 calc R . .
C27 C 0.6120(3) 0.3991(2) 0.34599(11) 0.0540(9) Uani 1 1 d . . .
H27 H 0.6169 0.3380 0.3540 0.065 Uiso 1 1 calc R . .
C48 C 0.3729(4) 0.3218(2) 0.14865(12) 0.0608(11) Uani 1 1 d . . .
H48 H 0.3105 0.3163 0.1245 0.073 Uiso 1 1 calc R . .
C44 C 1.0350(3) 0.2904(3) 0.12018(11) 0.0602(10) Uani 1 1 d . . .
H44 H 1.0646 0.2596 0.0979 0.072 Uiso 1 1 calc R . .
C33 C 1.1457(4) 0.4430(2) 0.34412(11) 0.0695(12) Uani 1 1 d . . .
H33 H 1.1521 0.4196 0.3723 0.083 Uiso 1 1 calc R . .
C47 C 0.5746(3) 0.5540(3) 0.36353(12) 0.0630(11) Uani 1 1 d . . .
H47 H 0.5552 0.5971 0.3832 0.076 Uiso 1 1 calc R . .
C55 C 0.6872(3) 0.6291(3) 0.15989(11) 0.0598(10) Uani 1 1 d . . .
H55 H 0.6300 0.6309 0.1341 0.072 Uiso 1 1 calc R . .
C58 C 0.4922(4) 0.3078(2) 0.14380(11) 0.0605(10) Uani 1 1 d . . .
H58 H 0.5106 0.2928 0.1165 0.073 Uiso 1 1 calc R . .
C37 C 0.5823(3) 0.4632(3) 0.37500(11) 0.0621(10) Uani 1 1 d . . .
H37 H 0.5674 0.4451 0.4024 0.075 Uiso 1 1 calc R . .
C54 C 1.0308(3) 0.3835(3) 0.11987(11) 0.0563(10) Uani 1 1 d . . .
H54 H 1.0578 0.4159 0.0976 0.068 Uiso 1 1 calc R . .
C67 C 0.6251(3) 0.5159(2) 0.29342(11) 0.0597(10) Uani 1 1 d . . .
H67 H 0.6382 0.5339 0.2658 0.072 Uiso 1 1 calc R . .
C56 C 0.6113(3) 0.0945(2) 0.31437(12) 0.0641(11) Uani 1 1 d . . .
H56 H 0.5466 0.0532 0.3116 0.077 Uiso 1 1 calc R . .
C45 C 0.7179(4) 0.7072(3) 0.18314(13) 0.0685(11) Uani 1 1 d . . .
H45 H 0.6819 0.7620 0.1729 0.082 Uiso 1 1 calc R . .
C34 C 0.9959(3) 0.2420(2) 0.15311(11) 0.0606(10) Uani 1 1 d . . .
H34 H 0.9991 0.1787 0.1529 0.073 Uiso 1 1 calc R . .
C35 C 0.8005(4) 0.7058(2) 0.22113(13) 0.0714(12) Uani 1 1 d . . .
H35 H 0.8201 0.7592 0.2369 0.086 Uiso 1 1 calc R . .
C22 C 0.1977(3) 0.0303(2) 0.45660(11) 0.0808(13) Uani 1 1 d . . .
H22A H 0.1649 0.0394 0.4262 0.121 Uiso 1 1 calc R . .
H22B H 0.1329 0.0354 0.4735 0.121 Uiso 1 1 calc R . .
H22C H 0.2339 -0.0292 0.4606 0.121 Uiso 1 1 calc R . .
C51 C 0.2716(3) 0.7629(2) 0.44833(12) 0.0839(13) Uani 1 1 d . . .
H51A H 0.2018 0.7873 0.4291 0.126 Uiso 1 1 calc R . .
H51B H 0.3424 0.7660 0.4343 0.126 Uiso 1 1 calc R . .
H51C H 0.2862 0.7976 0.4750 0.126 Uiso 1 1 calc R . .
C63 C 1.1269(3) 0.5089(3) 0.26078(11) 0.0690(12) Uani 1 1 d . . .
H63 H 1.1213 0.5316 0.2325 0.083 Uiso 1 1 calc R . .
C57 C 0.5958(3) 0.5805(2) 0.32298(13) 0.0720(12) Uani 1 1 d . . .
H57 H 0.5906 0.6417 0.3152 0.086 Uiso 1 1 calc R . .
C53 C 1.2317(3) 0.5236(3) 0.29087(13) 0.0853(14) Uani 1 1 d . . .
H53 H 1.2966 0.5558 0.2827 0.102 Uiso 1 1 calc R . .
C43 C 1.2413(3) 0.4912(3) 0.33286(13) 0.0773(13) Uani 1 1 d . . .
H43 H 1.3117 0.5018 0.3533 0.093 Uiso 1 1 calc R . .
O3W O -0.1835(3) 0.2963(2) 0.43092(10) 0.0989(10) Uani 1 1 d D . .
O1W O -0.1226(3) 0.0648(2) 0.44883(12) 0.1248(11) Uani 1 1 d D . .
O2W O -0.3537(3) 0.1549(2) 0.44334(15) 0.1452(14) Uani 1 1 d D . .
H4 H -0.359(5) 0.192(3) 0.4186(13) 0.200 Uiso 1 1 d D . .
H3 H -0.439(2) 0.140(3) 0.4477(16) 0.200 Uiso 1 1 d D . .
H5 H -0.190(5) 0.261(3) 0.4555(12) 0.200 Uiso 1 1 d D . .
H6 H -0.109(3) 0.330(3) 0.4399(16) 0.200 Uiso 1 1 d D . .
H1 H -0.048(3) 0.099(3) 0.4643(15) 0.200 Uiso 1 1 d D . .
H2 H -0.196(3) 0.104(3) 0.4573(16) 0.200 Uiso 1 1 d D . .

loop_
_atom_site_aniso_label
_atom_site_aniso_U_11
_atom_site_aniso_U_22
_atom_site_aniso_U_33
_atom_site_aniso_U_23
_atom_site_aniso_U_13
_atom_site_aniso_U_12
Ru 0.03808(15) 0.03100(15) 0.03572(14) -0.00064(13) 0.00168(11) 0.00137(13)
P1 0.0386(5) 0.0390(5) 0.0382(5) 0.0006(4) 0.0051(4) -0.0031(4)
P2 0.0401(5) 0.0338(5) 0.0405(5) 0.0004(4) 0.0063(4) -0.0009(4)
Cl3 0.0430(5) 0.0422(5) 0.0512(5) -0.0025(4) 0.0098(4) -0.0026(4)
Cl1 0.0610(6) 0.0477(5) 0.0534(5) 0.0017(4) 0.0208(4) -0.0019(4)
S12 0.0568(6) 0.0338(5) 0.0555(6) 0.0031(4) 0.0097(5) 0.0062(4)
Cl4 0.0595(6) 0.0472(5) 0.0413(5) -0.0024(4) -0.0082(4) 0.0019(4)
Cl2 0.0453(5) 0.0521(5) 0.0432(5) -0.0066(4) -0.0017(4) -0.0053(4)
S11 0.0344(5) 0.0360(5) 0.0669(6) -0.0031(4) -0.0036(4) -0.0011(4)
N31 0.0322(16) 0.0293(15) 0.0437(16) 0.0028(12) 0.0002(13) 0.0016(13)
N12 0.0410(17) 0.0417(16) 0.0500(17) 0.0036(13) 0.0141(13) -0.0062(13)
N21 0.0275(15) 0.0318(15) 0.0364(15) -0.0014(12) 0.0013(12) 0.0008(12)
N41 0.0456(18) 0.0269(16) 0.0593(18) 0.0096(13) 0.0002(15) 0.0008(13)
O12 0.085(2) 0.0560(17) 0.136(2) 0.0237(16) 0.0645(18) 0.0324(15)
C13 0.038(2) 0.0372(19) 0.0359(19) 0.0016(15) 0.0027(15) -0.0008(15)
N11 0.0341(16) 0.0319(16) 0.0499(17) 0.0021(13) 0.0027(13) 0.0002(12)
C11 0.0312(19) 0.0316(18) 0.0354(18) -0.0008(14) 0.0012(15) 0.0036(15)
C17 0.038(2) 0.038(2) 0.038(2) -0.0013(16) 0.0041(16) -0.0009(15)
C15 0.043(2) 0.038(2) 0.041(2) 0.0037(16) 0.0071(16) 0.0009(16)
C16 0.0345(18) 0.0336(18) 0.0413(18) -0.0023(15) 0.0057(15) 0.0001(16)
C21 0.034(2) 0.039(2) 0.047(2) 0.0007(16) 0.0019(16) 0.0023(16)
C14 0.039(2) 0.042(2) 0.0355(19) -0.0017(16) 0.0047(15) -0.0018(16)
C18 0.040(2) 0.0357(19) 0.042(2) 0.0009(15) 0.0063(17) -0.0026(16)
C65 0.054(2) 0.051(2) 0.042(2) 0.0022(17) 0.0041(18) 0.0001(18)
C28 0.051(2) 0.050(2) 0.047(2) -0.0024(17) 0.0080(19) 0.0059(18)
C64 0.051(2) 0.047(2) 0.046(2) -0.0037(18) 0.0075(18) -0.0084(18)
C66 0.042(2) 0.048(2) 0.068(2) 0.0071(19) -0.0019(19) -0.0060(18)
C24 0.059(2) 0.050(2) 0.042(2) 0.0036(17) 0.0061(18) 0.0006(18)
C68 0.048(2) 0.056(2) 0.051(2) 0.0007(18) 0.009(2) -0.0059(18)
C25 0.063(3) 0.052(2) 0.051(2) 0.0013(19) -0.0042(19) 0.002(2)
C61 0.040(2) 0.045(2) 0.078(3) 0.0063(19) 0.0038(19) 0.0047(17)
C38 0.045(2) 0.054(2) 0.065(3) 0.004(2) 0.002(2) 0.0048(18)
C36 0.060(3) 0.039(2) 0.069(3) 0.0017(19) -0.013(2) 0.0042(19)
C23 0.064(3) 0.060(2) 0.039(2) 0.0023(18) 0.0043(19) -0.018(2)
C31 0.048(2) 0.0314(19) 0.063(2) -0.0050(17) -0.0061(18) -0.0040(16)
C41 0.051(2) 0.0313(19) 0.055(2) 0.0010(16) 0.0043(19) -0.0013(18)
C12 0.119(3) 0.041(2) 0.065(3) 0.0098(19) -0.011(2) 0.017(2)
C46 0.074(3) 0.035(2) 0.066(3) 0.0103(18) 0.006(2) 0.003(2)
C26 0.049(2) 0.032(2) 0.075(3) 0.0016(18) 0.002(2) -0.0053(17)
C27 0.061(3) 0.050(2) 0.050(2) -0.0009(19) 0.0089(19) 0.0114(19)
C48 0.063(3) 0.055(2) 0.056(3) 0.008(2) -0.012(2) -0.011(2)
C44 0.062(3) 0.073(3) 0.044(2) -0.017(2) 0.0073(19) 0.003(2)
C33 0.089(3) 0.075(3) 0.035(2) 0.0075(19) -0.014(2) -0.010(2)
C47 0.065(3) 0.065(3) 0.059(3) -0.024(2) 0.011(2) 0.007(2)
C55 0.061(3) 0.066(3) 0.052(2) 0.018(2) 0.0089(19) 0.017(2)
C58 0.068(3) 0.070(3) 0.042(2) -0.0023(19) 0.004(2) -0.009(2)
C37 0.070(3) 0.076(3) 0.041(2) 0.000(2) 0.010(2) 0.011(2)
C54 0.053(2) 0.076(3) 0.040(2) 0.003(2) 0.0081(18) -0.010(2)
C67 0.085(3) 0.043(2) 0.057(2) 0.0027(19) 0.028(2) -0.002(2)
C56 0.054(3) 0.042(2) 0.093(3) 0.007(2) 0.005(2) -0.0139(19)
C45 0.078(3) 0.053(3) 0.078(3) 0.018(2) 0.022(2) 0.017(2)
C34 0.077(3) 0.048(2) 0.055(2) -0.011(2) 0.007(2) 0.005(2)
C35 0.088(3) 0.043(2) 0.082(3) -0.002(2) 0.011(3) 0.006(2)
C22 0.108(3) 0.033(2) 0.095(3) -0.010(2) -0.003(3) -0.001(2)
C51 0.076(3) 0.042(2) 0.125(3) 0.020(2) -0.008(2) -0.014(2)
C63 0.054(3) 0.107(3) 0.043(2) 0.016(2) -0.002(2) -0.026(2)
C57 0.105(3) 0.036(2) 0.082(3) -0.009(2) 0.035(3) 0.002(2)
C53 0.053(3) 0.131(4) 0.070(3) 0.010(3) 0.003(2) -0.030(3)
C43 0.055(3) 0.108(4) 0.060(3) -0.005(3) -0.015(2) -0.009(3)
O3W 0.064(2) 0.081(2) 0.150(3) -0.0113(19) 0.015(2) -0.0209(16)
O1W 0.112(3) 0.103(3) 0.159(3) 0.006(2) 0.023(3) -0.010(2)
O2W 0.095(3) 0.097(3) 0.255(5) 0.017(3) 0.062(3) 0.001(2)

loop_
_atom_type_symbol
_atom_type_description
_atom_type_scat_dispersion_real
_atom_type_scat_dispersion_imag
_atom_type_scat_source
C C 0.0033 0.0016 'International Tables Vol C Tables 4.2.6.8 and 6.1.1.4'
H H 0.0000 0.0000 'International Tables Vol C Tables 4.2.6.8 and 6.1.1.4'
N N 0.0061 0.0033 'International Tables Vol C Tables 4.2.6.8 and 6.1.1.4'
P P 0.1023 0.0942 'International Tables Vol C Tables 4.2.6.8 and 6.1.1.4'
S S 0.1246 0.1234 'International Tables Vol C Tables 4.2.6.8 and 6.1.1.4'
Cl Cl 0.1484 0.1585 'International Tables Vol C Tables 4.2.6.8 and 6.1.1.4'
Ru Ru -1.2594 0.8363 'International Tables Vol C Tables 4.2.6.8 and 6.1.1.4'
O O 0.0106 0.0060 'International Tables Vol C Tables 4.2.6.8 and 6.1.1.4'

loop_
_geom_angle_atom_site_label_1
_geom_angle_atom_site_label_2
_geom_angle_atom_site_label_3
_geom_angle
_geom_angle_site_symmetry_1
_geom_angle_site_symmetry_3
_geom_angle_publ_flag
N21 Ru S12 178.84(6) . . ?
N21 Ru Cl2 88.39(6) . . ?
S12 Ru Cl2 90.66(3) . . ?
N21 Ru Cl3 87.94(7) . . ?
S12 Ru Cl3 91.39(3) . . ?
Cl2 Ru Cl3 90.05(3) . . ?
N21 Ru Cl4 89.29(6) . . ?
S12 Ru Cl4 91.66(3) . . ?
Cl2 Ru Cl4 177.51(3) . . ?
Cl3 Ru Cl4 90.78(3) . . ?
N21 Ru Cl1 90.91(7) . . ?
S12 Ru Cl1 89.77(3) . . ?
Cl2 Ru Cl1 90.07(3) . . ?
Cl3 Ru Cl1 178.84(3) . . ?
Cl4 Ru Cl1 89.05(3) . . ?
N12 P1 C15 116.08(14) . . ?
N12 P1 C13 109.36(14) . . ?
C15 P1 C13 107.93(14) . . ?
N12 P1 C14 109.06(14) . . ?
C15 P1 C14 107.51(14) . . ?
C13 P1 C14 106.48(14) . . ?
N12 P2 C16 108.30(13) . . ?
N12 P2 C18 112.83(14) . . ?
C16 P2 C18 107.86(13) . . ?
N12 P2 C17 113.34(13) . . ?
C16 P2 C17 107.16(14) . . ?
C18 P2 C17 107.08(14) . . ?
O12 S12 C12 107.40(16) . . ?
O12 S12 C22 105.45(16) . . ?
C12 S12 C22 98.96(17) . . ?
O12 S12 Ru 118.25(10) . . ?
C12 S12 Ru 112.29(11) . . ?
C22 S12 Ru 112.55(12) . . ?
C11 S11 C31 92.88(14) . . ?
C11 N31 C21 107.2(2) . . ?
C11 N31 N41 127.9(2) . . ?
C21 N31 N41 123.7(2) . . ?
P2 N12 P1 151.18(17) . . ?
C11 N21 N11 108.5(2) . . ?
C11 N21 Ru 131.03(19) . . ?
N11 N21 Ru 120.27(17) . . ?
C41 N41 N31 114.1(2) . . ?
C23 C13 C63 118.7(3) . . ?
C23 C13 P1 120.0(2) . . ?
C63 C13 P1 121.2(2) . . ?
C21 N11 N21 106.6(2) . . ?
N21 C11 N31 108.2(2) . . ?
N21 C11 S11 132.0(2) . . ?
N31 C11 S11 119.8(2) . . ?
C27 C17 C67 119.2(3) . . ?
C27 C17 P2 122.7(2) . . ?
C67 C17 P2 118.0(2) . . ?
C25 C15 C65 117.8(3) . . ?
C25 C15 P1 121.9(2) . . ?
C65 C15 P1 120.3(2) . . ?
C66 C16 C26 118.4(3) . . ?
C66 C16 P2 122.5(2) . . ?
C26 C16 P2 118.8(2) . . ?
N11 C21 N31 109.5(3) . . ?
N11 C21 C61 126.3(3) . . ?
N31 C21 C61 124.2(3) . . ?
C24 C14 C64 118.8(3) . . ?
C24 C14 P1 118.5(2) . . ?
C64 C14 P1 122.6(2) . . ?
C68 C18 C28 119.0(3) . . ?
C68 C18 P2 119.2(3) . . ?
C28 C18 P2 121.8(2) . . ?
C55 C65 C15 120.7(3) . . ?
C55 C65 H65 119.7 . . ?
C15 C65 H65 119.7 . . ?
C38 C28 C18 120.8(3) . . ?
C38 C28 H28 119.6 . . ?
C18 C28 H28 119.6 . . ?
C14 C64 C54 120.4(3) . . ?
C14 C64 H64 119.8 . . ?
C54 C64 H64 119.8 . . ?
C16 C66 C56 120.5(3) . . ?
C16 C66 H66 119.8 . . ?
C56 C66 H66 119.8 . . ?
C34 C24 C14 120.1(3) . . ?
C34 C24 H24 120.0 . . ?
C14 C24 H24 120.0 . . ?
C18 C68 C58 120.3(3) . . ?
C18 C68 H68 119.9 . . ?
C58 C68 H68 119.9 . . ?
C35 C25 C15 121.1(3) . . ?
C35 C25 H25 119.4 . . ?
C15 C25 H25 119.4 . . ?
C21 C61 H61A 109.5 . . ?
C21 C61 H61B 109.5 . . ?
H61A C61 H61B 109.5 . . ?
C21 C61 H61C 109.5 . . ?
H61A C61 H61C 109.5 . . ?
H61B C61 H61C 109.5 . . ?
C28 C38 C48 119.4(3) . . ?
C28 C38 H38 120.3 . . ?
C48 C38 H38 120.3 . . ?
C46 C36 C26 120.0(3) . . ?
C46 C36 H36 120.0 . . ?
C26 C36 H36 120.0 . . ?
C13 C23 C33 120.2(3) . . ?
C13 C23 H23 119.9 . . ?
C33 C23 H23 119.9 . . ?
C41 C31 S11 110.6(2) . . ?
C41 C31 H31A 109.5 . . ?
S11 C31 H31A 109.5 . . ?
C41 C31 H31B 109.5 . . ?
S11 C31 H31B 109.5 . . ?
H31A C31 H31B 108.1 . . ?
N41 C41 C31 123.9(3) . . ?
N41 C41 C51 117.1(3) . . ?
C31 C41 C51 118.9(3) . . ?
S12 C12 H12A 109.5 . . ?
S12 C12 H12B 109.5 . . ?
H12A C12 H12B 109.5 . . ?
S12 C12 H12C 109.5 . . ?
H12A C12 H12C 109.5 . . ?
H12B C12 H12C 109.5 . . ?
C56 C46 C36 120.5(3) . . ?
C56 C46 H46 119.8 . . ?
C36 C46 H46 119.8 . . ?
C36 C26 C16 120.8(3) . . ?
C36 C26 H26 119.6 . . ?
C16 C26 H26 119.6 . . ?
C37 C27 C17 120.6(3) . . ?
C37 C27 H27 119.7 . . ?
C17 C27 H27 119.7 . . ?
C58 C48 C38 120.5(3) . . ?
C58 C48 H48 119.7 . . ?
C38 C48 H48 119.7 . . ?
C54 C44 C34 120.5(3) . . ?
C54 C44 H44 119.7 . . ?
C34 C44 H44 119.7 . . ?
C43 C33 C23 121.0(3) . . ?
C43 C33 H33 119.5 . . ?
C23 C33 H33 119.5 . . ?
C57 C47 C37 119.9(3) . . ?
C57 C47 H47 120.1 . . ?
C37 C47 H47 120.1 . . ?
C45 C55 C65 119.9(3) . . ?
C45 C55 H55 120.1 . . ?
C65 C55 H55 120.1 . . ?
C48 C58 C68 120.0(3) . . ?
C48 C58 H58 120.0 . . ?
C68 C58 H58 120.0 . . ?
C47 C37 C27 120.2(3) . . ?
C47 C37 H37 119.9 . . ?
C27 C37 H37 119.9 . . ?
C44 C54 C64 119.7(3) . . ?
C44 C54 H54 120.1 . . ?
C64 C54 H54 120.1 . . ?
C17 C67 C57 120.0(3) . . ?
C17 C67 H67 120.0 . . ?
C57 C67 H67 120.0 . . ?
C46 C56 C66 119.8(3) . . ?
C46 C56 H56 120.1 . . ?
C66 C56 H56 120.1 . . ?
C35 C45 C55 120.9(4) . . ?
C35 C45 H45 119.6 . . ?
C55 C45 H45 119.6 . . ?
C44 C34 C24 120.5(3) . . ?
C44 C34 H34 119.8 . . ?
C24 C34 H34 119.8 . . ?
C45 C35 C25 119.6(4) . . ?
C45 C35 H35 120.2 . . ?
C25 C35 H35 120.2 . . ?
S12 C22 H22A 109.5 . . ?
S12 C22 H22B 109.5 . . ?
H22A C22 H22B 109.5 . . ?
S12 C22 H22C 109.5 . . ?
H22A C22 H22C 109.5 . . ?
H22B C22 H22C 109.5 . . ?
C41 C51 H51A 109.5 . . ?
C41 C51 H51B 109.5 . . ?
H51A C51 H51B 109.5 . . ?
C41 C51 H51C 109.5 . . ?
H51A C51 H51C 109.5 . . ?
H51B C51 H51C 109.5 . . ?
C53 C63 C13 120.6(3) . . ?
C53 C63 H63 119.7 . . ?
C13 C63 H63 119.7 . . ?
C47 C57 C67 120.1(3) . . ?
C47 C57 H57 119.9 . . ?
C67 C57 H57 119.9 . . ?
C43 C53 C63 120.5(4) . . ?
C43 C53 H53 119.7 . . ?
C63 C53 H53 119.7 . . ?
C33 C43 C53 118.9(3) . . ?
C33 C43 H43 120.5 . . ?
C53 C43 H43 120.5 . . ?
H5 O3W H6 103(3) . . ?
H1 O1W H2 102(3) . . ?
H4 O2W H3 108(3) . . ?

loop_
_geom_bond_atom_site_label_1
_geom_bond_atom_site_label_2
_geom_bond_distance
_geom_bond_site_symmetry_2
_geom_bond_publ_flag
Ru N21 2.134(2) . ?
Ru S12 2.2981(9) . ?
Ru Cl2 2.3477(9) . ?
Ru Cl3 2.3677(9) . ?
Ru Cl4 2.3700(9) . ?
Ru Cl1 2.3734(9) . ?
P1 N12 1.579(2) . ?
P1 C15 1.798(3) . ?
P1 C13 1.801(3) . ?
P1 C14 1.806(3) . ?
P2 N12 1.574(2) . ?
P2 C16 1.800(3) . ?
P2 C18 1.804(3) . ?
P2 C17 1.812(3) . ?
S12 O12 1.482(2) . ?
S12 C12 1.767(3) . ?
S12 C22 1.773(3) . ?
S11 C11 1.730(3) . ?
S11 C31 1.821(3) . ?
N31 C11 1.366(3) . ?
N31 C21 1.368(3) . ?
N31 N41 1.413(3) . ?
N21 C11 1.320(3) . ?
N21 N11 1.407(3) . ?
N41 C41 1.284(3) . ?
C13 C23 1.375(4) . ?
C13 C63 1.379(4) . ?
N11 C21 1.316(3) . ?
C17 C27 1.382(4) . ?
C17 C67 1.384(4) . ?
C15 C25 1.390(4) . ?
C15 C65 1.391(4) . ?
C16 C66 1.381(4) . ?
C16 C26 1.384(4) . ?
C21 C61 1.482(4) . ?
C14 C24 1.390(4) . ?
C14 C64 1.395(4) . ?
C18 C68 1.383(4) . ?
C18 C28 1.388(4) . ?
C65 C55 1.384(4) . ?
C65 H65 0.9300 . ?
C28 C38 1.381(4) . ?
C28 H28 0.9300 . ?
C64 C54 1.396(4) . ?
C64 H64 0.9300 . ?
C66 C56 1.397(4) . ?
C66 H66 0.9300 . ?
C24 C34 1.389(4) . ?
C24 H24 0.9300 . ?
C68 C58 1.390(4) . ?
C68 H68 0.9300 . ?
C25 C35 1.383(4) . ?
C25 H25 0.9300 . ?
C61 H61A 0.9600 . ?
C61 H61B 0.9600 . ?
C61 H61C 0.9600 . ?
C38 C48 1.383(4) . ?
C38 H38 0.9300 . ?
C36 C46 1.365(4) . ?
C36 C26 1.382(4) . ?
C36 H36 0.9300 . ?
C23 C33 1.379(4) . ?
C23 H23 0.9300 . ?
C31 C41 1.484(4) . ?
C31 H31A 0.9700 . ?
C31 H31B 0.9700 . ?
C41 C51 1.502(4) . ?
C12 H12A 0.9600 . ?
C12 H12B 0.9600 . ?
C12 H12C 0.9600 . ?
C46 C56 1.364(4) . ?
C46 H46 0.9300 . ?
C26 H26 0.9300 . ?
C27 C37 1.379(4) . ?
C27 H27 0.9300 . ?
C48 C58 1.369(4) . ?
C48 H48 0.9300 . ?
C44 C54 1.368(4) . ?
C44 C34 1.372(4) . ?
C44 H44 0.9300 . ?
C33 C43 1.366(4) . ?
C33 H33 0.9300 . ?
C47 C57 1.373(4) . ?
C47 C37 1.379(4) . ?
C47 H47 0.9300 . ?
C55 C45 1.366(4) . ?
C55 H55 0.9300 . ?
C58 H58 0.9300 . ?
C37 H37 0.9300 . ?
C54 H54 0.9300 . ?
C67 C57 1.395(4) . ?
C67 H67 0.9300 . ?
C56 H56 0.9300 . ?
C45 C35 1.362(4) . ?
C45 H45 0.9300 . ?
C34 H34 0.9300 . ?
C35 H35 0.9300 . ?
C22 H22A 0.9600 . ?
C22 H22B 0.9600 . ?
C22 H22C 0.9600 . ?
C51 H51A 0.9600 . ?
C51 H51B 0.9600 . ?
C51 H51C 0.9600 . ?
C63 C53 1.375(4) . ?
C63 H63 0.9300 . ?
C57 H57 0.9300 . ?
C53 C43 1.372(4) . ?
C53 H53 0.9300 . ?
C43 H43 0.9300 . ?
O3W H5 0.940(18) . ?
O3W H6 0.956(19) . ?
O1W H1 1.017(14) . ?
O1W H2 1.065(19) . ?
O2W H4 0.934(19) . ?
O2W H3 0.998(19) . ?

loop_
_geom_hbond_atom_site_label_D
_geom_hbond_atom_site_label_H
_geom_hbond_atom_site_label_A
_geom_hbond_distance_DH
_geom_hbond_distance_HA
_geom_hbond_distance_DA
_geom_hbond_angle_DHA
_geom_hbond_site_symmetry_A
O3W H5 O2W 0.940(18) 2.36(5) 2.873(4) 114(4) .
O3W H6 N11 0.956(19) 1.936(19) 2.885(3) 172(4) .
O1W H1 Cl1 1.017(14) 2.47(2) 3.444(3) 161(4) .
O1W H2 O2W 1.065(19) 1.88(3) 2.859(5) 151(4) .
O2W H3 O12 0.998(19) 1.79(2) 2.775(4) 169(5) 1_455
